data_2310566
loop_
_publ_author_name
'Douglass, R.M.'

_publ_section_title
;
 The crystal structure of H Cr O2
;
_journal_name_full 'Acta Crystallographica (1,1948-23,1967)'
_journal_page_first 423
_journal_page_last 427
_journal_volume 10
_journal_year 1957
_chemical_formula_sum 'Cr H O2'
_chemical_name_systematic 'H (Cr O2)'
_space_group_IT_number 166
_symmetry_space_group_name_Hall '-P 3* 2'
_symmetry_space_group_name_H-M 'R -3 m :R'
_cell_angle_alpha 36.3
_cell_angle_beta 36.3
_cell_angle_gamma 36.3
_cell_formula_units_Z 1
_cell_length_a 4.787
_cell_length_b 4.787
_cell_length_c 4.787
_cell_volume 34.405
_citation_journal_id_ASTM ACCRA9
_cod_data_source_file Douglass_ACCRA9_1957_241.cif
_cod_data_source_block H1Cr1O2
_cod_original_cell_volume 34.40545
_cod_original_sg_symbol_Hall '-R 3 2" (-y+z,x+z,-x+y+z)'
_cod_original_formula_sum 'H1 Cr1 O2'
_cod_database_code 2310566

loop_
_symmetry_equiv_pos_as_xyz
x,y,z
z,x,y
y,z,x
-y,-x,-z
-z,-y,-x
-x,-z,-y
-x,-y,-z
-z,-x,-y
-y,-z,-x
y,x,z
z,y,x
x,z,y

loop_
_atom_site_label
_atom_site_type_symbol
_atom_site_fract_x
_atom_site_fract_y
_atom_site_fract_z
_atom_site_occupancy
_atom_site_U_iso_or_equiv
H1 H+1 0.48 0.48 0.48 0.5 0.0
O1 O-2 0.405 0.405 0.405 1 0.0
Cr1 Cr+3 0 0 0 1 0.0
